data_7017884
loop_
_publ_author_name
'Liu, Xianghao'
'Lacour, J\'er\^ome'
'Braunstein, Pierre'

_publ_section_title
;
 Chiral anion-based NMR enantiodiscrimination of a dinuclear, cationic
 Ir(I) NHC complex with a figure-of-eight loop structure.
;
_journal_issue 1
_journal_name_full 'Dalton transactions (Cambridge, England : 2003)'
_journal_page_first 138
_journal_page_last 142
_journal_paper_doi 10.1039/c1dt11604e
_journal_volume 41
_journal_year 2012
_chemical_formula_moiety 'C52 H68 Ir2 N8, 2(F6 P), 3(C2 H3 N) '
_chemical_formula_sum 'C58 H77 F12 Ir2 N11 P2'
_chemical_formula_weight 1602.65
_space_group_IT_number 2
_symmetry_cell_setting triclinic
_symmetry_Int_Tables_number 2
_symmetry_space_group_name_Hall '-P 1'
_symmetry_space_group_name_H-M 'P -1'
_atom_sites_solution_hydrogens geom
_atom_sites_solution_primary direct
_atom_sites_solution_secondary difmap
_audit_creation_method SHELXL-97
_cell_angle_alpha 95.126(1)
_cell_angle_beta 101.316(1)
_cell_angle_gamma 107.014(1)
_cell_formula_units_Z 2
_cell_length_a 13.5384(3)
_cell_length_b 14.6695(3)
_cell_length_c 16.8574(4)
_cell_measurement_reflns_used 20430
_cell_measurement_temperature 173(2)
_cell_measurement_theta_max 27.485
_cell_measurement_theta_min 0.998
_cell_volume 3100.45(12)
_computing_cell_refinement 'Denzo (Nonius B.V., 1998)'
_computing_data_collection 'Collect (Nonius B.V., 1998)'
_computing_data_reduction 'Denzo (Nonius B.V., 1998)'
_computing_molecular_graphics 'PLATON 98 (Spek, 1998)'
_computing_publication_material 'SHELXL-97 (Sheldrick, 1997)'
_computing_structure_refinement 'SHELXL-97 (Sheldrick, 1997)'
_computing_structure_solution 'SHELXS-97 (Sheldrick, 1997)'
_diffrn_ambient_temperature 173(2)
_diffrn_detector_area_resol_mean 9
_diffrn_measured_fraction_theta_full 0.997
_diffrn_measured_fraction_theta_max 0.997
_diffrn_measurement_device_type KappaCCD
_diffrn_measurement_method 'phi and omega scans'
_diffrn_radiation_monochromator graphite
_diffrn_radiation_probe x-ray
_diffrn_radiation_type MoK\a
_diffrn_radiation_wavelength 0.71073
_diffrn_reflns_av_R_equivalents 0.0447
_diffrn_reflns_av_sigmaI/netI 0.0464
_diffrn_reflns_limit_h_max 17
_diffrn_reflns_limit_h_min -17
_diffrn_reflns_limit_k_max 19
_diffrn_reflns_limit_k_min -16
_diffrn_reflns_limit_l_max 21
_diffrn_reflns_limit_l_min -21
_diffrn_reflns_number 32357
_diffrn_reflns_theta_full 27.48
_diffrn_reflns_theta_max 27.48
_diffrn_reflns_theta_min 1.25
_diffrn_source 'fine-focus sealed tube'
_exptl_absorpt_coefficient_mu 4.423
_exptl_absorpt_correction_T_max 0.565
_exptl_absorpt_correction_T_min 0.470
_exptl_absorpt_correction_type multi-scan
_exptl_absorpt_process_details 'MULscanABS in PLATON (Spek, 2003)'
_exptl_crystal_colour orange
_exptl_crystal_density_diffrn 1.717
_exptl_crystal_density_method 'not measured'
_exptl_crystal_description prism
_exptl_crystal_F_000 1588
_exptl_crystal_size_max 0.18
_exptl_crystal_size_mid 0.15
_exptl_crystal_size_min 0.13
_refine_diff_density_max 2.250
_refine_diff_density_min -2.148
_refine_diff_density_rms 0.224
_refine_ls_extinction_method none
_refine_ls_goodness_of_fit_ref 1.061
_refine_ls_hydrogen_treatment constr
_refine_ls_matrix_type full
_refine_ls_number_parameters 749
_refine_ls_number_reflns 14172
_refine_ls_number_restraints 3
_refine_ls_restrained_S_all 1.061
_refine_ls_R_factor_all 0.0498
_refine_ls_R_factor_gt 0.0362
_refine_ls_shift/su_max 0.004
_refine_ls_shift/su_mean 0.000
_refine_ls_structure_factor_coef Fsqd
_refine_ls_weighting_details 'calc w=1/[\s^2^(Fo^2^)+(0.0707P)^2^+3.1555P] where P=(Fo^2^+2Fc^2^)/3'
_refine_ls_weighting_scheme calc
_refine_ls_wR_factor_gt 0.1010
_refine_ls_wR_factor_ref 0.1183
_reflns_number_gt 11549
_reflns_number_total 14172
_reflns_threshold_expression >2sigma(I)
_cod_data_source_file c1dt11604e.txt
_cod_data_source_block Ir2Methyls_Liu4
_cod_database_code 7017884

loop_
_symmetry_equiv_pos_as_xyz
'x, y, z'
'-x, -y, -z'

loop_
_atom_site_label
_atom_site_type_symbol
_atom_site_fract_x
_atom_site_fract_y
_atom_site_fract_z
_atom_site_U_iso_or_equiv
_atom_site_adp_type
_atom_site_occupancy
_atom_site_symmetry_multiplicity
_atom_site_calc_flag
_atom_site_refinement_flags
Ir1 Ir 0.009878(14) 0.189491(12) 0.853106(11) 0.02308(7) Uani 1 1 d .
Ir2 Ir 0.541457(14) 0.307593(13) 0.617411(11) 0.02444(7) Uani 1 1 d .
C1 C 0.1140(4) 0.1150(3) 0.8370(3) 0.0249(10) Uani 1 1 d .
C2 C 0.2359(4) 0.0383(4) 0.8638(3) 0.0342(12) Uani 1 1 d .
H2 H 0.2873 0.0155 0.8925 0.041 Uiso 1 1 calc R
C3 C 0.1973(4) 0.0219(4) 0.7829(3) 0.0340(12) Uani 1 1 d .
H3 H 0.2165 -0.0150 0.7445 0.041 Uiso 1 1 calc R
C4 C 0.2114(5) 0.1341(4) 0.9844(3) 0.0352(12) Uani 1 1 d .
H4A H 0.1686 0.1739 0.9945 0.053 Uiso 1 1 calc R
H4B H 0.2851 0.1720 1.0011 0.053 Uiso 1 1 calc R
H4C H 0.1980 0.0815 1.0151 0.053 Uiso 1 1 calc R
C5 C 0.0578(4) 0.0674(4) 0.6851(3) 0.0340(12) Uani 1 1 d .
H5A H 0.0445 0.1287 0.6830 0.041 Uiso 1 1 calc R
H5B H -0.0102 0.0175 0.6772 0.041 Uiso 1 1 calc R
C6 C 0.1093(4) 0.0484(3) 0.6160(3) 0.0263(10) Uani 1 1 d .
C7 C 0.0894(4) -0.0452(4) 0.5764(3) 0.0298(11) Uani 1 1 d .
C8 C 0.0193(4) -0.1333(4) 0.6018(4) 0.0388(13) Uani 1 1 d .
H8A H -0.0531 -0.1334 0.5889 0.058 Uiso 1 1 calc R
H8B H 0.0421 -0.1317 0.6597 0.058 Uiso 1 1 calc R
H8C H 0.0243 -0.1906 0.5729 0.058 Uiso 1 1 calc R
C9 C 0.1373(4) -0.0571(4) 0.5123(3) 0.0312(11) Uani 1 1 d .
H9 H 0.1263 -0.1195 0.4872 0.037 Uiso 1 1 calc R
C10 C 0.2006(4) 0.0191(4) 0.4837(3) 0.0296(11) Uani 1 1 d .
C11 C 0.2463(5) 0.0011(4) 0.4119(3) 0.0372(12) Uani 1 1 d .
H11A H 0.2261 -0.0672 0.3939 0.056 Uiso 1 1 calc R
H11B H 0.3224 0.0274 0.4279 0.056 Uiso 1 1 calc R
H11C H 0.2198 0.0314 0.3681 0.056 Uiso 1 1 calc R
C12 C 0.2212(4) 0.1134(4) 0.5251(3) 0.0256(10) Uani 1 1 d .
C13 C 0.1764(4) 0.1257(4) 0.5902(3) 0.0280(11) Uani 1 1 d .
H13 H 0.1914 0.1878 0.6178 0.034 Uiso 1 1 calc R
C14 C 0.2916(4) 0.1964(4) 0.4930(3) 0.0306(11) Uani 1 1 d .
H14A H 0.3593 0.1860 0.4939 0.037 Uiso 1 1 calc R
H14B H 0.2584 0.1964 0.4365 0.037 Uiso 1 1 calc R
C15 C 0.4027(4) 0.3401(4) 0.5949(3) 0.0269(10) Uani 1 1 d .
C16 C 0.2392(4) 0.3438(4) 0.5339(4) 0.0357(12) Uani 1 1 d .
H16 H 0.1715 0.3251 0.4997 0.043 Uiso 1 1 calc R
C17 C 0.2871(4) 0.4258(4) 0.5861(4) 0.0353(12) Uani 1 1 d .
H17 H 0.2593 0.4757 0.5953 0.042 Uiso 1 1 calc R
C18 C 0.4644(5) 0.5030(4) 0.6841(4) 0.0416(14) Uani 1 1 d .
H18A H 0.5329 0.4939 0.6926 0.062 Uiso 1 1 calc R
H18B H 0.4428 0.5046 0.7350 0.062 Uiso 1 1 calc R
H18C H 0.4683 0.5628 0.6640 0.062 Uiso 1 1 calc R
C19 C 0.5011(4) 0.2139(4) 0.6969(3) 0.0252(10) Uani 1 1 d .
C20 C 0.4638(4) 0.0773(4) 0.7540(3) 0.0333(12) Uani 1 1 d .
H20 H 0.4462 0.0124 0.7596 0.040 Uiso 1 1 calc R
C21 C 0.4834(4) 0.1511(4) 0.8131(3) 0.0320(11) Uani 1 1 d .
H21 H 0.4827 0.1476 0.8678 0.038 Uiso 1 1 calc R
C22 C 0.4591(5) 0.0563(4) 0.6047(3) 0.0400(13) Uani 1 1 d .
H22A H 0.4717 0.0973 0.5640 0.060 Uiso 1 1 calc R
H22B H 0.3876 0.0129 0.5887 0.060 Uiso 1 1 calc R
H22C H 0.5078 0.0198 0.6097 0.060 Uiso 1 1 calc R
C23 C 0.5400(4) 0.3330(4) 0.8227(3) 0.0326(11) Uani 1 1 d .
H23A H 0.5226 0.3754 0.7852 0.039 Uiso 1 1 calc R
H23B H 0.6166 0.3541 0.8423 0.039 Uiso 1 1 calc R
C24 C 0.4914(4) 0.3434(3) 0.8940(3) 0.0286(10) Uani 1 1 d .
C25 C 0.5464(4) 0.3444(4) 0.9743(3) 0.0297(11) Uani 1 1 d .
C26 C 0.6509(5) 0.3254(5) 0.9936(4) 0.0425(14) Uani 1 1 d .
H26A H 0.6783 0.3369 1.0519 0.064 Uiso 1 1 calc R
H26B H 0.7003 0.3676 0.9687 0.064 Uiso 1 1 calc R
H26C H 0.6411 0.2595 0.9726 0.064 Uiso 1 1 calc R
C27 C 0.4999(4) 0.3631(4) 1.0384(3) 0.0310(11) Uani 1 1 d .
H27 H 0.5367 0.3657 1.0917 0.037 Uiso 1 1 calc R
C28 C 0.4023(4) 0.3778(3) 1.0269(3) 0.0293(11) Uani 1 1 d .
C29 C 0.3557(5) 0.3969(4) 1.0971(3) 0.0365(12) Uani 1 1 d .
H29A H 0.4045 0.3990 1.1475 0.055 Uiso 1 1 calc R
H29B H 0.2902 0.3463 1.0926 0.055 Uiso 1 1 calc R
H29C H 0.3424 0.4576 1.0964 0.055 Uiso 1 1 calc R
C30 C 0.3456(4) 0.3718(3) 0.9454(3) 0.0257(10) Uani 1 1 d .
C31 C 0.3908(4) 0.3551(3) 0.8814(3) 0.0273(10) Uani 1 1 d .
H31 H 0.3533 0.3516 0.8281 0.033 Uiso 1 1 calc R
C32 C 0.2365(4) 0.3839(4) 0.9340(3) 0.0303(11) Uani 1 1 d .
H32A H 0.1923 0.3341 0.9577 0.036 Uiso 1 1 calc R
H32B H 0.2437 0.4458 0.9644 0.036 Uiso 1 1 calc R
C33 C 0.0911(4) 0.3069(3) 0.8096(3) 0.0248(10) Uani 1 1 d .
C34 C 0.2094(4) 0.4506(4) 0.8020(3) 0.0339(12) Uani 1 1 d .
H34 H 0.2673 0.5069 0.8168 0.041 Uiso 1 1 calc R
C35 C 0.1361(4) 0.4231(4) 0.7303(3) 0.0337(12) Uani 1 1 d .
H35 H 0.1339 0.4564 0.6859 0.040 Uiso 1 1 calc R
C36 C -0.0277(4) 0.2836(4) 0.6699(3) 0.0372(13) Uani 1 1 d .
H36A H -0.0721 0.2303 0.6890 0.056 Uiso 1 1 calc R
H36B H -0.0047 0.2598 0.6242 0.056 Uiso 1 1 calc R
H36C H -0.0672 0.3261 0.6531 0.056 Uiso 1 1 calc R
C37 C -0.0582(4) 0.0856(4) 0.9297(3) 0.0332(12) Uani 1 1 d .
H37 H 0.0082 0.0771 0.9427 0.040 Uiso 1 1 calc R
C38 C -0.1169(4) 0.0560(4) 0.8505(3) 0.0324(11) Uani 1 1 d .
H38 H -0.0882 0.0267 0.8138 0.039 Uiso 1 1 calc R
C39 C -0.2243(4) 0.0668(4) 0.8181(4) 0.0415(14) Uani 1 1 d .
H39A H -0.2428 0.0501 0.7589 0.050 Uiso 1 1 calc R
H39B H -0.2768 0.0213 0.8392 0.050 Uiso 1 1 calc R
C40 C -0.2299(4) 0.1668(4) 0.8403(4) 0.0445(15) Uani 1 1 d .
H40A H -0.2531 0.1701 0.8911 0.053 Uiso 1 1 calc R
H40B H -0.2826 0.1783 0.7979 0.053 Uiso 1 1 calc R
C41 C -0.1251(4) 0.2453(4) 0.8504(4) 0.0342(12) Uani 1 1 d .
H41 H -0.1088 0.2723 0.8048 0.041 Uiso 1 1 calc R
C42 C -0.0517(4) 0.2789(4) 0.9263(3) 0.0326(12) Uani 1 1 d .
H42 H 0.0095 0.3295 0.9282 0.039 Uiso 1 1 calc R
C43 C -0.0633(5) 0.2402(4) 1.0045(4) 0.0456(15) Uani 1 1 d .
H43A H -0.1155 0.2623 1.0254 0.055 Uiso 1 1 calc R
H43B H 0.0039 0.2672 1.0445 0.055 Uiso 1 1 calc R
C44 C -0.0964(5) 0.1317(4) 0.9971(4) 0.0404(13) Uani 1 1 d .
H44A H -0.1732 0.1061 0.9860 0.049 Uiso 1 1 calc R
H44B H -0.0679 0.1143 1.0489 0.049 Uiso 1 1 calc R
C45 C 0.5673(4) 0.3497(4) 0.5008(3) 0.0326(12) Uani 1 1 d .
H45 H 0.4939 0.3293 0.4813 0.039 Uiso 1 1 calc R
C46 C 0.6115(4) 0.4319(4) 0.5591(3) 0.0316(11) Uani 1 1 d .
H46 H 0.5651 0.4609 0.5762 0.038 Uiso 1 1 calc R
C47 C 0.7285(4) 0.4787(4) 0.5973(4) 0.0383(13) Uani 1 1 d .
H47A H 0.7437 0.5480 0.6091 0.046 Uiso 1 1 calc R
H47B H 0.7690 0.4662 0.5584 0.046 Uiso 1 1 calc R
C48 C 0.7644(4) 0.4415(4) 0.6767(4) 0.0386(13) Uani 1 1 d .
H48A H 0.8399 0.4505 0.6857 0.046 Uiso 1 1 calc R
H48B H 0.7537 0.4799 0.7222 0.046 Uiso 1 1 calc R
C49 C 0.7072(4) 0.3379(4) 0.6763(3) 0.0328(12) Uani 1 1 d .
H49 H 0.6862 0.3223 0.7241 0.039 Uiso 1 1 calc R
C50 C 0.6815(4) 0.2613(4) 0.6122(4) 0.0358(12) Uani 1 1 d .
H50 H 0.6427 0.2004 0.6198 0.043 Uiso 1 1 calc R
C51 C 0.7130(5) 0.2711(5) 0.5303(4) 0.0429(14) Uani 1 1 d .
H51A H 0.7256 0.2124 0.5103 0.051 Uiso 1 1 calc R
H51B H 0.7788 0.3239 0.5386 0.051 Uiso 1 1 calc R
C52 C 0.6273(5) 0.2899(5) 0.4656(3) 0.0457(15) Uani 1 1 d .
H52A H 0.6606 0.3228 0.4256 0.055 Uiso 1 1 calc R
H52B H 0.5771 0.2284 0.4372 0.055 Uiso 1 1 calc R
C53 C 0.0800(6) 0.4900(5) 0.1005(4) 0.0468(15) Uani 1 1 d .
C54 C -0.0038(5) 0.4646(5) 0.1438(4) 0.0537(17) Uani 1 1 d .
H54A H -0.0714 0.4411 0.1051 0.080 Uiso 1 1 calc R
H54B H -0.0011 0.5206 0.1794 0.080 Uiso 1 1 calc R
H54C H 0.0052 0.4153 0.1756 0.080 Uiso 1 1 calc R
C55 C 0.5567(7) 0.2666(6) 0.2250(6) 0.085(3) Uiso 1 1 d D
C56 C 0.4574(7) 0.1807(7) 0.2082(7) 0.101(3) Uiso 1 1 d D
H56A H 0.3971 0.1994 0.1849 0.151 Uiso 1 1 calc R
H56B H 0.4483 0.1572 0.2586 0.151 Uiso 1 1 calc R
H56C H 0.4635 0.1306 0.1706 0.151 Uiso 1 1 calc R
C57 C 0.7817(8) 0.2117(7) 0.3051(6) 0.082(3) Uiso 1 1 d .
C58 C 0.8557(11) 0.2897(10) 0.2777(8) 0.132(5) Uiso 1 1 d .
H58A H 0.8165 0.3205 0.2414 0.198 Uiso 1 1 calc R
H58B H 0.8990 0.2639 0.2495 0.198 Uiso 1 1 calc R
H58C H 0.9002 0.3361 0.3243 0.198 Uiso 1 1 calc R
N1 N 0.1845(3) 0.0960(3) 0.8967(3) 0.0287(9) Uani 1 1 d .
N2 N 0.1235(3) 0.0699(3) 0.7668(2) 0.0251(8) Uani 1 1 d .
N3 N 0.3108(3) 0.2911(3) 0.5406(3) 0.0276(9) Uani 1 1 d .
N4 N 0.3866(3) 0.4228(3) 0.6240(3) 0.0302(9) Uani 1 1 d .
N5 N 0.4744(3) 0.1149(3) 0.6827(3) 0.0296(9) Uani 1 1 d .
N6 N 0.5049(3) 0.2340(3) 0.7777(2) 0.0264(9) Uani 1 1 d .
N7 N 0.1823(3) 0.3791(3) 0.8492(3) 0.0266(9) Uani 1 1 d .
N8 N 0.0646(3) 0.3360(3) 0.7356(2) 0.0269(9) Uani 1 1 d .
N9 N 0.1441(6) 0.5090(5) 0.0649(5) 0.073(2) Uani 1 1 d .
N10 N 0.6349(7) 0.3355(6) 0.2388(5) 0.097(3) Uiso 1 1 d D
N11 N 0.7159(7) 0.1520(6) 0.3295(5) 0.098(3) Uiso 1 1 d .
P1 P 0.16596(16) 0.24123(11) 0.24226(10) 0.0459(4) Uani 1 1 d .
P2 P 0.5000 0.0000 1.0000 0.0349(5) Uani 1 2 d S
P5 P 0.0000 0.5000 0.5000 0.0564(7) Uani 1 2 d S
F1 F 0.1457(6) 0.3264(4) 0.2010(3) 0.108(2) Uani 1 1 d .
F2 F 0.1916(4) 0.1995(3) 0.1608(3) 0.0797(14) Uani 1 1 d .
F3 F 0.2853(4) 0.3047(4) 0.2739(3) 0.0960(18) Uani 1 1 d .
F4 F 0.1868(6) 0.1545(3) 0.2838(3) 0.114(2) Uani 1 1 d .
F5 F 0.1423(4) 0.2819(3) 0.3251(3) 0.0725(13) Uani 1 1 d .
F6 F 0.0459(4) 0.1768(5) 0.2098(3) 0.108(2) Uani 1 1 d .
F7 F 0.4696(3) 0.0975(3) 0.9979(2) 0.0517(9) Uani 1 1 d .
F8 F 0.6101(3) 0.0524(3) 0.9789(3) 0.0622(11) Uani 1 1 d .
F9 F 0.5535(3) 0.0325(3) 1.0952(2) 0.0554(10) Uani 1 1 d .
F10 F 0.0191(4) 0.3983(4) 0.4933(4) 0.0893(17) Uani 1 1 d .
F11 F -0.0324(3) 0.4852(4) 0.5846(3) 0.0796(15) Uani 1 1 d .
F12 F -0.1211(3) 0.4509(4) 0.4501(3) 0.0721(13) Uani 1 1 d .

loop_
_atom_site_aniso_label
_atom_site_aniso_U_11
_atom_site_aniso_U_22
_atom_site_aniso_U_33
_atom_site_aniso_U_23
_atom_site_aniso_U_13
_atom_site_aniso_U_12
Ir1 0.02580(11) 0.02076(10) 0.02470(11) 0.00423(7) 0.00581(8) 0.01026(8)
Ir2 0.02325(10) 0.02702(11) 0.02479(11) 0.00794(8) 0.00396(8) 0.01052(8)
C1 0.027(2) 0.023(2) 0.029(2) 0.0081(19) 0.010(2) 0.0103(19)
C2 0.031(3) 0.041(3) 0.033(3) 0.004(2) 0.002(2) 0.020(2)
C3 0.031(3) 0.041(3) 0.037(3) 0.004(2) 0.007(2) 0.023(2)
C4 0.045(3) 0.034(3) 0.026(3) 0.003(2) 0.002(2) 0.015(2)
C5 0.029(3) 0.044(3) 0.032(3) 0.004(2) 0.001(2) 0.020(2)
C6 0.026(2) 0.030(3) 0.025(2) 0.0057(19) 0.0029(19) 0.013(2)
C7 0.025(2) 0.034(3) 0.029(3) 0.006(2) -0.001(2) 0.012(2)
C8 0.035(3) 0.034(3) 0.043(3) 0.011(2) 0.005(3) 0.006(2)
C9 0.029(3) 0.029(3) 0.033(3) 0.000(2) 0.000(2) 0.013(2)
C10 0.029(2) 0.034(3) 0.027(2) 0.002(2) 0.004(2) 0.015(2)
C11 0.044(3) 0.042(3) 0.030(3) 0.001(2) 0.012(2) 0.020(3)
C12 0.024(2) 0.030(2) 0.022(2) 0.0049(19) 0.0018(19) 0.0087(19)
C13 0.030(3) 0.030(3) 0.024(2) 0.002(2) 0.002(2) 0.012(2)
C14 0.029(3) 0.032(3) 0.029(3) 0.004(2) 0.004(2) 0.009(2)
C15 0.026(2) 0.028(3) 0.028(2) 0.009(2) 0.003(2) 0.013(2)
C16 0.028(3) 0.039(3) 0.044(3) 0.019(3) 0.006(2) 0.015(2)
C17 0.036(3) 0.039(3) 0.043(3) 0.021(2) 0.013(2) 0.023(2)
C18 0.053(4) 0.034(3) 0.037(3) 0.005(2) 0.005(3) 0.017(3)
C19 0.024(2) 0.025(2) 0.030(2) 0.0083(19) 0.009(2) 0.0107(19)
C20 0.036(3) 0.028(3) 0.039(3) 0.014(2) 0.007(2) 0.013(2)
C21 0.035(3) 0.033(3) 0.033(3) 0.013(2) 0.012(2) 0.014(2)
C22 0.050(3) 0.034(3) 0.036(3) 0.003(2) 0.005(3) 0.017(3)
C23 0.038(3) 0.026(3) 0.035(3) 0.007(2) 0.015(2) 0.009(2)
C24 0.031(3) 0.023(2) 0.031(3) 0.004(2) 0.010(2) 0.007(2)
C25 0.026(2) 0.025(2) 0.037(3) 0.008(2) 0.008(2) 0.006(2)
C26 0.035(3) 0.051(4) 0.045(3) 0.013(3) 0.009(3) 0.017(3)
C27 0.028(3) 0.032(3) 0.028(3) 0.005(2) 0.000(2) 0.005(2)
C28 0.030(3) 0.023(2) 0.027(2) 0.0002(19) 0.002(2) 0.000(2)
C29 0.039(3) 0.039(3) 0.028(3) 0.000(2) 0.007(2) 0.008(2)
C30 0.027(2) 0.020(2) 0.030(2) 0.0032(19) 0.009(2) 0.0067(19)
C31 0.031(3) 0.026(2) 0.025(2) 0.0023(19) 0.006(2) 0.009(2)
C32 0.032(3) 0.034(3) 0.025(2) 0.002(2) 0.007(2) 0.013(2)
C33 0.027(2) 0.026(2) 0.026(2) 0.0055(19) 0.008(2) 0.015(2)
C34 0.036(3) 0.026(3) 0.044(3) 0.009(2) 0.018(2) 0.010(2)
C35 0.036(3) 0.035(3) 0.039(3) 0.014(2) 0.016(2) 0.018(2)
C36 0.043(3) 0.039(3) 0.031(3) 0.010(2) 0.001(2) 0.020(3)
C37 0.036(3) 0.027(3) 0.039(3) 0.007(2) 0.013(2) 0.011(2)
C38 0.037(3) 0.022(2) 0.038(3) 0.002(2) 0.020(2) 0.003(2)
C39 0.034(3) 0.040(3) 0.042(3) -0.002(3) 0.011(3) -0.001(2)
C40 0.030(3) 0.049(4) 0.056(4) 0.010(3) 0.008(3) 0.016(3)
C41 0.033(3) 0.036(3) 0.042(3) 0.008(2) 0.012(2) 0.020(2)
C42 0.037(3) 0.024(2) 0.041(3) -0.005(2) 0.017(2) 0.012(2)
C43 0.051(4) 0.046(4) 0.042(3) 0.000(3) 0.014(3) 0.019(3)
C44 0.055(4) 0.039(3) 0.033(3) 0.013(2) 0.016(3) 0.018(3)
C45 0.036(3) 0.042(3) 0.023(2) 0.014(2) 0.008(2) 0.014(2)
C46 0.026(3) 0.040(3) 0.032(3) 0.016(2) 0.010(2) 0.011(2)
C47 0.033(3) 0.039(3) 0.041(3) 0.014(3) 0.007(2) 0.007(2)
C48 0.026(3) 0.043(3) 0.040(3) 0.008(3) 0.001(2) 0.005(2)
C49 0.022(2) 0.047(3) 0.034(3) 0.017(2) 0.006(2) 0.015(2)
C50 0.027(3) 0.047(3) 0.043(3) 0.014(3) 0.013(2) 0.021(2)
C51 0.048(3) 0.051(4) 0.043(3) 0.016(3) 0.023(3) 0.026(3)
C52 0.055(4) 0.057(4) 0.027(3) 0.005(3) 0.009(3) 0.022(3)
C53 0.058(4) 0.040(3) 0.052(4) -0.002(3) 0.016(3) 0.030(3)
C54 0.048(4) 0.055(4) 0.060(4) -0.002(3) 0.018(3) 0.018(3)
N1 0.030(2) 0.029(2) 0.027(2) 0.0032(17) 0.0021(18) 0.0141(18)
N2 0.025(2) 0.030(2) 0.024(2) 0.0061(17) 0.0063(17) 0.0141(17)
N3 0.0219(19) 0.029(2) 0.031(2) 0.0072(17) 0.0022(17) 0.0079(16)
N4 0.034(2) 0.031(2) 0.029(2) 0.0087(18) 0.0070(19) 0.0151(18)
N5 0.031(2) 0.025(2) 0.034(2) 0.0040(17) 0.0070(18) 0.0115(17)
N6 0.029(2) 0.027(2) 0.027(2) 0.0062(17) 0.0091(17) 0.0127(17)
N7 0.028(2) 0.023(2) 0.030(2) 0.0075(17) 0.0086(17) 0.0077(16)
N8 0.031(2) 0.027(2) 0.027(2) 0.0081(17) 0.0088(18) 0.0137(17)
N9 0.085(5) 0.054(4) 0.101(6) 0.012(4) 0.051(4) 0.033(4)
P1 0.0704(11) 0.0338(8) 0.0329(8) 0.0067(6) 0.0163(8) 0.0123(8)
P2 0.0298(10) 0.0446(12) 0.0369(11) 0.0189(9) 0.0068(8) 0.0186(9)
P5 0.0411(12) 0.088(2) 0.0721(17) 0.0570(16) 0.0316(12) 0.0441(13)
F1 0.189(6) 0.083(4) 0.091(4) 0.042(3) 0.042(4) 0.088(4)
F2 0.129(4) 0.062(3) 0.049(2) -0.001(2) 0.044(3) 0.020(3)
F3 0.069(3) 0.101(4) 0.092(4) -0.029(3) 0.022(3) -0.002(3)
F4 0.240(8) 0.053(3) 0.053(3) 0.014(2) 0.010(4) 0.065(4)
F5 0.103(3) 0.051(2) 0.056(2) -0.0043(19) 0.042(2) 0.000(2)
F6 0.081(4) 0.126(5) 0.070(3) -0.018(3) 0.016(3) -0.026(3)
F7 0.065(2) 0.051(2) 0.049(2) 0.0194(17) 0.0091(18) 0.0335(19)
F8 0.043(2) 0.075(3) 0.078(3) 0.028(2) 0.030(2) 0.0179(19)
F9 0.068(3) 0.066(2) 0.039(2) 0.0106(18) -0.0002(18) 0.038(2)
F10 0.081(3) 0.090(4) 0.126(5) 0.052(3) 0.027(3) 0.059(3)
F11 0.051(2) 0.140(4) 0.075(3) 0.063(3) 0.034(2) 0.043(3)
F12 0.043(2) 0.113(4) 0.082(3) 0.053(3) 0.027(2) 0.037(2)

loop_
_atom_type_symbol
_atom_type_description
_atom_type_scat_dispersion_real
_atom_type_scat_dispersion_imag
_atom_type_scat_source
Ir Ir -1.4442 7.9887 'International Tables Vol C Tables 4.2.6.8 and 6.1.1.4'
C C 0.0033 0.0016 'International Tables Vol C Tables 4.2.6.8 and 6.1.1.4'
N N 0.0061 0.0033 'International Tables Vol C Tables 4.2.6.8 and 6.1.1.4'
P P 0.1023 0.0942 'International Tables Vol C Tables 4.2.6.8 and 6.1.1.4'
F F 0.0171 0.0103 'International Tables Vol C Tables 4.2.6.8 and 6.1.1.4'
H H 0.0000 0.0000 'International Tables Vol C Tables 4.2.6.8 and 6.1.1.4'

loop_
_geom_angle_atom_site_label_1
_geom_angle_atom_site_label_2
_geom_angle_atom_site_label_3
_geom_angle
_geom_angle_site_symmetry_1
_geom_angle_site_symmetry_3
C33 Ir1 C1 93.53(19) . .
C33 Ir1 C42 90.7(2) . .
C1 Ir1 C42 153.1(2) . .
C33 Ir1 C38 156.9(2) . .
C1 Ir1 C38 91.8(2) . .
C42 Ir1 C38 94.6(2) . .
C33 Ir1 C37 165.7(2) . .
C1 Ir1 C37 89.6(2) . .
C42 Ir1 C37 80.4(2) . .
C38 Ir1 C37 36.4(2) . .
C33 Ir1 C41 91.3(2) . .
C1 Ir1 C41 168.1(2) . .
C42 Ir1 C41 37.4(2) . .
C38 Ir1 C41 79.7(2) . .
C37 Ir1 C41 88.4(2) . .
C19 Ir2 C15 96.4(2) . .
C19 Ir2 C49 89.3(2) . .
C15 Ir2 C49 153.1(2) . .
C19 Ir2 C45 156.1(2) . .
C15 Ir2 C45 89.0(2) . .
C49 Ir2 C45 96.4(2) . .
C19 Ir2 C46 165.9(2) . .
C15 Ir2 C46 88.2(2) . .
C49 Ir2 C46 80.8(2) . .
C45 Ir2 C46 36.8(2) . .
C19 Ir2 C50 90.1(2) . .
C15 Ir2 C50 167.3(2) . .
C49 Ir2 C50 37.3(2) . .
C45 Ir2 C50 80.8(2) . .
C46 Ir2 C50 88.1(2) . .
N2 C1 N1 104.7(4) . .
N2 C1 Ir1 128.7(3) . .
N1 C1 Ir1 126.5(4) . .
C3 C2 N1 106.7(4) . .
C3 C2 H2 126.7 . .
N1 C2 H2 126.7 . .
C2 C3 N2 107.2(5) . .
C2 C3 H3 126.4 . .
N2 C3 H3 126.4 . .
N1 C4 H4A 109.5 . .
N1 C4 H4B 109.5 . .
H4A C4 H4B 109.5 . .
N1 C4 H4C 109.5 . .
H4A C4 H4C 109.5 . .
H4B C4 H4C 109.5 . .
N2 C5 C6 113.0(4) . .
N2 C5 H5A 109.0 . .
C6 C5 H5A 109.0 . .
N2 C5 H5B 109.0 . .
C6 C5 H5B 109.0 . .
H5A C5 H5B 107.8 . .
C13 C6 C7 119.1(5) . .
C13 C6 C5 119.5(5) . .
C7 C6 C5 121.4(5) . .
C9 C7 C6 118.2(5) . .
C9 C7 C8 119.3(5) . .
C6 C7 C8 122.4(5) . .
C7 C8 H8A 109.5 . .
C7 C8 H8B 109.5 . .
H8A C8 H8B 109.5 . .
C7 C8 H8C 109.5 . .
H8A C8 H8C 109.5 . .
H8B C8 H8C 109.5 . .
C10 C9 C7 123.4(5) . .
C10 C9 H9 118.3 . .
C7 C9 H9 118.3 . .
C9 C10 C12 117.7(5) . .
C9 C10 C11 120.4(5) . .
C12 C10 C11 121.8(5) . .
C10 C11 H11A 109.5 . .
C10 C11 H11B 109.5 . .
H11A C11 H11B 109.5 . .
C10 C11 H11C 109.5 . .
H11A C11 H11C 109.5 . .
H11B C11 H11C 109.5 . .
C13 C12 C10 119.3(5) . .
C13 C12 C14 123.7(5) . .
C10 C12 C14 117.0(5) . .
C12 C13 C6 122.1(5) . .
C12 C13 H13 118.9 . .
C6 C13 H13 118.9 . .
N3 C14 C12 113.3(4) . .
N3 C14 H14A 108.9 . .
C12 C14 H14A 108.9 . .
N3 C14 H14B 108.9 . .
C12 C14 H14B 108.9 . .
H14A C14 H14B 107.7 . .
N3 C15 N4 103.9(4) . .
N3 C15 Ir2 128.3(4) . .
N4 C15 Ir2 127.3(4) . .
C17 C16 N3 106.5(5) . .
C17 C16 H16 126.8 . .
N3 C16 H16 126.8 . .
C16 C17 N4 106.9(5) . .
C16 C17 H17 126.6 . .
N4 C17 H17 126.6 . .
N4 C18 H18A 109.5 . .
N4 C18 H18B 109.5 . .
H18A C18 H18B 109.5 . .
N4 C18 H18C 109.5 . .
H18A C18 H18C 109.5 . .
H18B C18 H18C 109.5 . .
N6 C19 N5 103.6(4) . .
N6 C19 Ir2 128.6(4) . .
N5 C19 Ir2 127.5(4) . .
C21 C20 N5 107.3(5) . .
C21 C20 H20 126.4 . .
N5 C20 H20 126.4 . .
C20 C21 N6 107.0(5) . .
C20 C21 H21 126.5 . .
N6 C21 H21 126.5 . .
N5 C22 H22A 109.5 . .
N5 C22 H22B 109.5 . .
H22A C22 H22B 109.5 . .
N5 C22 H22C 109.5 . .
H22A C22 H22C 109.5 . .
H22B C22 H22C 109.5 . .
N6 C23 C24 114.1(4) . .
N6 C23 H23A 108.7 . .
C24 C23 H23A 108.7 . .
N6 C23 H23B 108.7 . .
C24 C23 H23B 108.7 . .
H23A C23 H23B 107.6 . .
C31 C24 C25 119.2(5) . .
C31 C24 C23 119.7(4) . .
C25 C24 C23 121.1(5) . .
C27 C25 C24 117.7(5) . .
C27 C25 C26 119.1(5) . .
C24 C25 C26 123.2(5) . .
C25 C26 H26A 109.5 . .
C25 C26 H26B 109.5 . .
H26A C26 H26B 109.5 . .
C25 C26 H26C 109.5 . .
H26A C26 H26C 109.5 . .
H26B C26 H26C 109.5 . .
C28 C27 C25 123.6(5) . .
C28 C27 H27 118.2 . .
C25 C27 H27 118.2 . .
C27 C28 C30 117.9(5) . .
C27 C28 C29 121.7(5) . .
C30 C28 C29 120.4(5) . .
C28 C29 H29A 109.5 . .
C28 C29 H29B 109.5 . .
H29A C29 H29B 109.5 . .
C28 C29 H29C 109.5 . .
H29A C29 H29C 109.5 . .
H29B C29 H29C 109.5 . .
C31 C30 C28 119.5(5) . .
C31 C30 C32 123.6(4) . .
C28 C30 C32 117.0(5) . .
C30 C31 C24 122.1(5) . .
C30 C31 H31 119.0 . .
C24 C31 H31 119.0 . .
N7 C32 C30 115.0(4) . .
N7 C32 H32A 108.5 . .
C30 C32 H32A 108.5 . .
N7 C32 H32B 108.5 . .
C30 C32 H32B 108.5 . .
H32A C32 H32B 107.5 . .
N8 C33 N7 103.1(4) . .
N8 C33 Ir1 128.5(4) . .
N7 C33 Ir1 128.3(3) . .
C35 C34 N7 106.8(5) . .
C35 C34 H34 126.6 . .
N7 C34 H34 126.6 . .
C34 C35 N8 106.7(5) . .
C34 C35 H35 126.6 . .
N8 C35 H35 126.6 . .
N8 C36 H36A 109.5 . .
N8 C36 H36B 109.5 . .
H36A C36 H36B 109.5 . .
N8 C36 H36C 109.5 . .
H36A C36 H36C 109.5 . .
H36B C36 H36C 109.5 . .
C38 C37 C44 123.2(5) . .
C38 C37 Ir1 71.2(3) . .
C44 C37 Ir1 112.5(4) . .
C38 C37 H37 118.4 . .
C44 C37 H37 118.4 . .
Ir1 C37 H37 86.3 . .
C37 C38 C39 125.5(5) . .
C37 C38 Ir1 72.3(3) . .
C39 C38 Ir1 110.6(4) . .
C37 C38 H38 117.3 . .
C39 C38 H38 117.3 . .
Ir1 C38 H38 87.0 . .
C40 C39 C38 114.2(4) . .
C40 C39 H39A 108.7 . .
C38 C39 H39A 108.7 . .
C40 C39 H39B 108.7 . .
C38 C39 H39B 108.7 . .
H39A C39 H39B 107.6 . .
C39 C40 C41 113.3(5) . .
C39 C40 H40A 108.9 . .
C41 C40 H40A 108.9 . .
C39 C40 H40B 108.9 . .
C41 C40 H40B 108.9 . .
H40A C40 H40B 107.7 . .
C42 C41 C40 122.1(6) . .
C42 C41 Ir1 69.7(3) . .
C40 C41 Ir1 113.2(4) . .
C42 C41 H41 118.9 . .
C40 C41 H41 118.9 . .
Ir1 C41 H41 87.1 . .
C41 C42 C43 125.7(5) . .
C41 C42 Ir1 72.8(3) . .
C43 C42 Ir1 109.8(4) . .
C41 C42 H42 117.2 . .
C43 C42 H42 117.2 . .
Ir1 C42 H42 87.3 . .
C42 C43 C44 115.0(5) . .
C42 C43 H43A 108.5 . .
C44 C43 H43A 108.5 . .
C42 C43 H43B 108.5 . .
C44 C43 H43B 108.5 . .
H43A C43 H43B 107.5 . .
C43 C44 C37 112.6(5) . .
C43 C44 H44A 109.1 . .
C37 C44 H44A 109.1 . .
C43 C44 H44B 109.1 . .
C37 C44 H44B 109.1 . .
H44A C44 H44B 107.8 . .
C46 C45 C52 126.1(5) . .
C46 C45 Ir2 72.8(3) . .
C52 C45 Ir2 109.2(4) . .
C46 C45 H45 116.9 . .
C52 C45 H45 116.9 . .
Ir2 C45 H45 87.9 . .
C45 C46 C47 125.7(5) . .
C45 C46 Ir2 70.4(3) . .
C47 C46 Ir2 111.6(3) . .
C45 C46 H46 117.2 . .
C47 C46 H46 117.2 . .
Ir2 C46 H46 88.0 . .
C46 C47 C48 112.4(5) . .
C46 C47 H47A 109.1 . .
C48 C47 H47A 109.1 . .
C46 C47 H47B 109.1 . .
C48 C47 H47B 109.1 . .
H47A C47 H47B 107.9 . .
C49 C48 C47 113.9(4) . .
C49 C48 H48A 108.8 . .
C47 C48 H48A 108.8 . .
C49 C48 H48B 108.8 . .
C47 C48 H48B 108.8 . .
H48A C48 H48B 107.7 . .
C50 C49 C48 127.2(5) . .
C50 C49 Ir2 73.0(3) . .
C48 C49 Ir2 108.7(3) . .
C50 C49 H49 116.4 . .
C48 C49 H49 116.4 . .
Ir2 C49 H49 88.2 . .
C49 C50 C51 124.4(6) . .
C49 C50 Ir2 69.7(3) . .
C51 C50 Ir2 112.2(3) . .
C49 C50 H50 117.8 . .
C51 C50 H50 117.8 . .
Ir2 C50 H50 88.1 . .
C50 C51 C52 112.3(5) . .
C50 C51 H51A 109.1 . .
C52 C51 H51A 109.1 . .
C50 C51 H51B 109.1 . .
C52 C51 H51B 109.1 . .
H51A C51 H51B 107.9 . .
C45 C52 C51 113.6(5) . .
C45 C52 H52A 108.8 . .
C51 C52 H52A 108.8 . .
C45 C52 H52B 108.8 . .
C51 C52 H52B 108.8 . .
H52A C52 H52B 107.7 . .
N9 C53 C54 178.4(8) . .
C53 C54 H54A 109.5 . .
C53 C54 H54B 109.5 . .
H54A C54 H54B 109.5 . .
C53 C54 H54C 109.5 . .
H54A C54 H54C 109.5 . .
H54B C54 H54C 109.5 . .
N10 C55 C56 179.2(12) . .
C55 C56 H56A 109.5 . .
C55 C56 H56B 109.5 . .
H56A C56 H56B 109.5 . .
C55 C56 H56C 109.5 . .
H56A C56 H56C 109.5 . .
H56B C56 H56C 109.5 . .
N11 C57 C58 174.7(12) . .
C57 C58 H58A 109.5 . .
C57 C58 H58B 109.5 . .
H58A C58 H58B 109.5 . .
C57 C58 H58C 109.5 . .
H58A C58 H58C 109.5 . .
H58B C58 H58C 109.5 . .
C1 N1 C2 110.7(4) . .
C1 N1 C4 126.9(4) . .
C2 N1 C4 122.3(4) . .
C1 N2 C3 110.7(4) . .
C1 N2 C5 123.9(4) . .
C3 N2 C5 125.3(4) . .
C15 N3 C16 111.3(4) . .
C15 N3 C14 123.4(4) . .
C16 N3 C14 125.2(4) . .
C15 N4 C17 111.3(4) . .
C15 N4 C18 126.0(4) . .
C17 N4 C18 122.6(5) . .
C19 N5 C20 110.6(4) . .
C19 N5 C22 125.9(5) . .
C20 N5 C22 123.5(4) . .
C19 N6 C21 111.5(4) . .
C19 N6 C23 123.2(4) . .
C21 N6 C23 125.0(4) . .
C33 N7 C34 111.6(4) . .
C33 N7 C32 123.4(4) . .
C34 N7 C32 124.7(4) . .
C33 N8 C35 111.7(4) . .
C33 N8 C36 125.2(4) . .
C35 N8 C36 123.1(4) . .
F1 P1 F3 88.1(4) . .
F1 P1 F4 179.7(4) . .
F3 P1 F4 91.9(4) . .
F1 P1 F6 92.0(4) . .
F3 P1 F6 179.6(4) . .
F4 P1 F6 88.0(4) . .
F1 P1 F2 89.8(3) . .
F3 P1 F2 90.1(3) . .
F4 P1 F2 89.9(3) . .
F6 P1 F2 89.5(3) . .
F1 P1 F5 91.4(3) . .
F3 P1 F5 89.2(3) . .
F4 P1 F5 88.9(3) . .
F6 P1 F5 91.2(3) . .
F2 P1 F5 178.6(3) . .
F8 P2 F8 180.000(1) . 2_657
F8 P2 F9 89.8(2) . 2_657
F8 P2 F9 90.2(2) 2_657 2_657
F8 P2 F9 90.2(2) . .
F8 P2 F9 89.8(2) 2_657 .
F9 P2 F9 180.000(2) 2_657 .
F8 P2 F7 89.9(2) . 2_657
F8 P2 F7 90.1(2) 2_657 2_657
F9 P2 F7 89.72(19) 2_657 2_657
F9 P2 F7 90.28(19) . 2_657
F8 P2 F7 90.1(2) . .
F8 P2 F7 89.9(2) 2_657 .
F9 P2 F7 90.28(19) 2_657 .
F9 P2 F7 89.72(19) . .
F7 P2 F7 180.000(2) 2_657 .
F10 P5 F10 180.000(1) 2_566 .
F10 P5 F11 89.5(3) 2_566 .
F10 P5 F11 90.5(3) . .
F10 P5 F11 90.5(3) 2_566 2_566
F10 P5 F11 89.5(3) . 2_566
F11 P5 F11 180.000(1) . 2_566
F10 P5 F12 90.6(3) 2_566 2_566
F10 P5 F12 89.4(3) . 2_566
F11 P5 F12 88.7(2) . 2_566
F11 P5 F12 91.3(2) 2_566 2_566
F10 P5 F12 89.4(3) 2_566 .
F10 P5 F12 90.6(3) . .
F11 P5 F12 91.3(2) . .
F11 P5 F12 88.7(2) 2_566 .
F12 P5 F12 180.00(18) 2_566 .

loop_
_geom_bond_atom_site_label_1
_geom_bond_atom_site_label_2
_geom_bond_distance
_geom_bond_site_symmetry_2
Ir1 C33 2.036(5) .
Ir1 C1 2.062(5) .
Ir1 C42 2.165(5) .
Ir1 C38 2.185(5) .
Ir1 C37 2.198(5) .
Ir1 C41 2.205(5) .
Ir2 C19 2.040(5) .
Ir2 C15 2.043(5) .
Ir2 C49 2.164(5) .
Ir2 C45 2.175(5) .
Ir2 C46 2.206(5) .
Ir2 C50 2.207(5) .
C1 N2 1.350(6) .
C1 N1 1.353(6) .
C2 C3 1.333(8) .
C2 N1 1.386(7) .
C2 H2 0.9300 .
C3 N2 1.381(6) .
C3 H3 0.9300 .
C4 N1 1.467(6) .
C4 H4A 0.9600 .
C4 H4B 0.9600 .
C4 H4C 0.9600 .
C5 N2 1.477(6) .
C5 C6 1.515(7) .
C5 H5A 0.9700 .
C5 H5B 0.9700 .
C6 C13 1.394(7) .
C6 C7 1.398(7) .
C7 C9 1.388(8) .
C7 C8 1.514(8) .
C8 H8A 0.9600 .
C8 H8B 0.9600 .
C8 H8C 0.9600 .
C9 C10 1.384(8) .
C9 H9 0.9300 .
C10 C12 1.415(7) .
C10 C11 1.500(7) .
C11 H11A 0.9600 .
C11 H11B 0.9600 .
C11 H11C 0.9600 .
C12 C13 1.377(7) .
C12 C14 1.526(7) .
C13 H13 0.9300 .
C14 N3 1.465(6) .
C14 H14A 0.9700 .
C14 H14B 0.9700 .
C15 N3 1.348(6) .
C15 N4 1.360(6) .
C16 C17 1.332(8) .
C16 N3 1.400(7) .
C16 H16 0.9300 .
C17 N4 1.388(6) .
C17 H17 0.9300 .
C18 N4 1.472(7) .
C18 H18A 0.9600 .
C18 H18B 0.9600 .
C18 H18C 0.9600 .
C19 N6 1.355(6) .
C19 N5 1.376(6) .
C20 C21 1.331(8) .
C20 N5 1.382(7) .
C20 H20 0.9300 .
C21 N6 1.382(6) .
C21 H21 0.9300 .
C22 N5 1.449(7) .
C22 H22A 0.9600 .
C22 H22B 0.9600 .
C22 H22C 0.9600 .
C23 N6 1.473(6) .
C23 C24 1.496(7) .
C23 H23A 0.9700 .
C23 H23B 0.9700 .
C24 C31 1.399(7) .
C24 C25 1.407(7) .
C25 C27 1.398(8) .
C25 C26 1.501(7) .
C26 H26A 0.9600 .
C26 H26B 0.9600 .
C26 H26C 0.9600 .
C27 C28 1.379(7) .
C27 H27 0.9300 .
C28 C30 1.418(7) .
C28 C29 1.488(8) .
C29 H29A 0.9600 .
C29 H29B 0.9600 .
C29 H29C 0.9600 .
C30 C31 1.378(7) .
C30 C32 1.517(7) .
C31 H31 0.9300 .
C32 N7 1.458(6) .
C32 H32A 0.9700 .
C32 H32B 0.9700 .
C33 N8 1.370(6) .
C33 N7 1.370(6) .
C34 C35 1.348(8) .
C34 N7 1.381(7) .
C34 H34 0.9300 .
C35 N8 1.382(7) .
C35 H35 0.9300 .
C36 N8 1.457(7) .
C36 H36A 0.9600 .
C36 H36B 0.9600 .
C36 H36C 0.9600 .
C37 C38 1.370(8) .
C37 C44 1.522(8) .
C37 H37 0.9300 .
C38 C39 1.509(8) .
C38 H38 0.9300 .
C39 C40 1.508(8) .
C39 H39A 0.9700 .
C39 H39B 0.9700 .
C40 C41 1.510(8) .
C40 H40A 0.9700 .
C40 H40B 0.9700 .
C41 C42 1.403(8) .
C41 H41 0.9300 .
C42 C43 1.500(9) .
C42 H42 0.9300 .
C43 C44 1.508(8) .
C43 H43A 0.9700 .
C43 H43B 0.9700 .
C44 H44A 0.9700 .
C44 H44B 0.9700 .
C45 C46 1.383(8) .
C45 C52 1.516(9) .
C45 H45 0.9300 .
C46 C47 1.510(7) .
C46 H46 0.9300 .
C47 C48 1.535(8) .
C47 H47A 0.9700 .
C47 H47B 0.9700 .
C48 C49 1.489(8) .
C48 H48A 0.9700 .
C48 H48B 0.9700 .
C49 C50 1.399(8) .
C49 H49 0.9300 .
C50 C51 1.529(8) .
C50 H50 0.9300 .
C51 C52 1.535(8) .
C51 H51A 0.9700 .
C51 H51B 0.9700 .
C52 H52A 0.9700 .
C52 H52B 0.9700 .
C53 N9 1.134(9) .
C53 C54 1.443(10) .
C54 H54A 0.9600 .
C54 H54B 0.9600 .
C54 H54C 0.9600 .
C55 N10 1.196(7) .
C55 C56 1.507(8) .
C56 H56A 0.9600 .
C56 H56B 0.9600 .
C56 H56C 0.9600 .
C57 N11 1.216(12) .
C57 C58 1.461(16) .
C58 H58A 0.9600 .
C58 H58B 0.9600 .
C58 H58C 0.9600 .
P1 F1 1.549(5) .
P1 F3 1.567(5) .
P1 F4 1.575(5) .
P1 F6 1.580(5) .
P1 F2 1.594(4) .
P1 F5 1.597(4) .
P2 F8 1.589(4) .
P2 F8 1.589(4) 2_657
P2 F9 1.592(4) 2_657
P2 F9 1.592(4) .
P2 F7 1.602(3) 2_657
P2 F7 1.602(3) .
P5 F10 1.585(5) 2_566
P5 F10 1.585(5) .
P5 F11 1.587(4) .
P5 F11 1.587(4) 2_566
P5 F12 1.604(4) 2_566
P5 F12 1.604(4) .
